data_4317587
loop_
_publ_author_name
'Tristram Chivers'
'Gabriele Schatte'

_publ_contact_author_address
; Department of Chemistry
   University of Calgary
   Calgary Alberta T2N 1N4
   Canada
;
_publ_contact_author_email chivers@ucalgary.ca
_publ_contact_author_fax '001 403 289 9488'
_publ_contact_author_name 'Dr Tristram Chivers'
_publ_contact_author_phone '001 403 220 5741'
_publ_section_title
;
 Pyramidal Inversion Isomers in the Solid-State Structure of the Tricyclic
 Antimony-Tellurium Imido Complex TeSb2Cl2(NtBu)4
;
_journal_name_full 'Inorganic Chemistry'
_journal_page_first 1002
_journal_page_last 1006
_journal_paper_doi 10.1021/ic0109694
_journal_volume 41
_journal_year 2002
_chemical_formula_moiety 'C16 H36 Cl N4 Sb2 Te, Cl'
_chemical_formula_sum 'C16 H36 Cl2 N4 Sb2 Te'
_chemical_formula_weight 726.49
_chemical_name_systematic
;
  ?
;
_space_group_IT_number 14
_symmetry_cell_setting monoclinic
_symmetry_space_group_name_Hall '-P 2ybc'
_symmetry_space_group_name_H-M 'P 1 21/c 1'
_atom_sites_solution_hydrogens geom
_atom_sites_solution_primary direct
_atom_sites_solution_secondary difmap
_cell_angle_alpha 90.00
_cell_angle_beta 109.385(3)
_cell_angle_gamma 90.00
_cell_formula_units_Z 4
_cell_length_a 16.150(2)
_cell_length_b 9.4959(14)
_cell_length_c 17.035(2)
_cell_measurement_reflns_used 6112
_cell_measurement_temperature 193(2)
_cell_volume 2464.4(6)
_computing_cell_refinement 'Bruker SMART'
_computing_data_collection 'Bruker SMART'
_computing_data_reduction 'Bruker SHELXTL'
_computing_molecular_graphics 'ORTEP-3 for WindowsNT'
_computing_publication_material WinGX-1.62
_computing_structure_refinement 'SHELXL-97.2 (Sheldrick, 1997)'
_computing_structure_solution 'Bruker SHELXTL'
_diffrn_ambient_temperature 193(2)
_diffrn_measured_fraction_theta_full 0.988
_diffrn_measured_fraction_theta_max 0.988
_diffrn_measurement_device_type 'CCD area detector'
_diffrn_measurement_method 'phi and omega scans'
_diffrn_radiation_monochromator graphite
_diffrn_radiation_source 'fine-focus rotating anode'
_diffrn_radiation_type MoK\a
_diffrn_radiation_wavelength 0.71073
_diffrn_reflns_av_R_equivalents 0.0448
_diffrn_reflns_av_sigmaI/netI 0.0268
_diffrn_reflns_limit_h_max 18
_diffrn_reflns_limit_h_min -19
_diffrn_reflns_limit_k_max 11
_diffrn_reflns_limit_k_min 0
_diffrn_reflns_limit_l_max 20
_diffrn_reflns_limit_l_min 0
_diffrn_reflns_number 13576
_diffrn_reflns_theta_full 25.81
_diffrn_reflns_theta_max 25.81
_diffrn_reflns_theta_min 2.49
_diffrn_standards_decay_% '< 0.1'
_diffrn_standards_number
;
  Recollection of the first 50 phi-scan frames at the
  end of the data collection.
;
_exptl_absorpt_coefficient_mu 3.578
_exptl_absorpt_correction_T_max 0.8140
_exptl_absorpt_correction_T_min 0.3287
_exptl_absorpt_correction_type empirical
_exptl_absorpt_process_details
; SADABS, V 5.0, Software for Area-Detector Absorption
   Corrections; Bruker AXS Inc., Madison, WI, 1998.
;
_exptl_crystal_colour orange
_exptl_crystal_density_diffrn 1.958
_exptl_crystal_density_method 'not measured'
_exptl_crystal_description plate
_exptl_crystal_F_000 1392
_exptl_crystal_size_max 0.40
_exptl_crystal_size_mid 0.28
_exptl_crystal_size_min 0.06
_refine_diff_density_max 0.872
_refine_diff_density_min -1.139
_refine_diff_density_rms 0.130
_refine_ls_extinction_method none
_refine_ls_goodness_of_fit_ref 1.051
_refine_ls_hydrogen_treatment mixed
_refine_ls_matrix_type full
_refine_ls_number_parameters 299
_refine_ls_number_reflns 4692
_refine_ls_number_restraints 73
_refine_ls_restrained_S_all 1.063
_refine_ls_R_factor_all 0.0341
_refine_ls_R_factor_gt 0.0301
_refine_ls_shift/su_max 0.007
_refine_ls_shift/su_mean 0.000
_refine_ls_structure_factor_coef Fsqd
_refine_ls_weighting_details 'calc w=1/[\s^2^(Fo^2^)+(0.0500P)^2^+3.0380P] where P=(Fo^2^+2Fc^2^)/3'
_refine_ls_weighting_scheme calc
_refine_ls_wR_factor_gt 0.0811
_refine_ls_wR_factor_ref 0.0832
_reflns_number_gt 4180
_reflns_number_total 4692
_reflns_threshold_expression >2sigma(I)
_cod_data_source_file ic0109694_2.cif
_cod_data_source_block 3
_cod_original_cell_volume 2464.2(6)
_cod_database_code 4317587

loop_
_symmetry_equiv_pos_as_xyz
'x, y, z'
'-x, y+1/2, -z+1/2'
'-x, -y, -z'
'x, -y-1/2, z-1/2'

loop_
_atom_site_label
_atom_site_type_symbol
_atom_site_fract_x
_atom_site_fract_y
_atom_site_fract_z
_atom_site_U_iso_or_equiv
_atom_site_adp_type
_atom_site_occupancy
_atom_site_symmetry_multiplicity
_atom_site_calc_flag
_atom_site_refinement_flags
_atom_site_disorder_assembly
_atom_site_disorder_group
Cl2 Cl 0.54849(11) 0.32073(14) 0.45666(10) 0.0597(4) Uani 1 1 d . . .
Te1A Te 0.3618(4) 0.4111(5) 0.4347(3) 0.02181(18) Uani 0.779(2) 1 d PD A 1
Sb1A Sb 0.2174(3) 0.6165(3) 0.3167(2) 0.0290(3) Uani 0.779(2) 1 d PD A 1
Sb2A Sb 0.16340(2) 0.28112(4) 0.33048(2) 0.02900(11) Uani 0.779(2) 1 d PD A 1
Cl1A Cl 0.1451(3) 0.0991(5) 0.2161(3) 0.0481(7) Uani 0.779(2) 1 d PD A 1
N1A N 0.2336(3) 0.4817(5) 0.4164(3) 0.0227(12) Uani 0.779(2) 1 d PD A 1
N2A N 0.3387(3) 0.5312(5) 0.3351(3) 0.0256(11) Uani 0.779(2) 1 d PD A 1
N3A N 0.2969(4) 0.2370(5) 0.3848(3) 0.0241(15) Uani 0.779(2) 1 d PD A 1
N4A N 0.1477(4) 0.4532(7) 0.2521(4) 0.0353(16) Uani 0.779(2) 1 d PD A 1
C10A C 0.2047(4) 0.5175(6) 0.4904(4) 0.0247(14) Uani 0.779(2) 1 d PD A 1
C11A C 0.2193(5) 0.6638(7) 0.5174(4) 0.0461(16) Uani 0.779(2) 1 d PD A 1
H1A H 0.2146 0.7240 0.4694 0.069 Uiso 0.779(2) 1 calc PR A 1
H2A H 0.2780 0.6736 0.5588 0.069 Uiso 0.779(2) 1 calc PR A 1
H3A H 0.1751 0.6921 0.5422 0.069 Uiso 0.779(2) 1 calc PR A 1
C12A C 0.2477(8) 0.4077(9) 0.5587(5) 0.066(3) Uani 0.779(2) 1 d PD A 1
H4A H 0.2495 0.3161 0.5328 0.098 Uiso 0.779(2) 1 calc PR A 1
H5A H 0.2133 0.3997 0.5962 0.098 Uiso 0.779(2) 1 calc PR A 1
H6A H 0.3076 0.4376 0.5903 0.098 Uiso 0.779(2) 1 calc PR A 1
C13A C 0.1057(5) 0.4798(10) 0.4641(5) 0.058(2) Uani 0.779(2) 1 d PD A 1
H7A H 0.0890 0.4245 0.4127 0.088 Uiso 0.779(2) 1 calc PR A 1
H8A H 0.0709 0.5666 0.4548 0.088 Uiso 0.779(2) 1 calc PR A 1
H9A H 0.0947 0.4246 0.5083 0.088 Uiso 0.779(2) 1 calc PR A 1
C20A C 0.3924(6) 0.5511(10) 0.2788(6) 0.0309(14) Uani 0.779(2) 1 d PD A 1
C21A C 0.4798(4) 0.6171(8) 0.3251(5) 0.0407(18) Uani 0.779(2) 1 d PD A 1
H10A H 0.5258 0.5450 0.3374 0.061 Uiso 0.779(2) 1 calc PR A 1
H11A H 0.4778 0.6579 0.3773 0.061 Uiso 0.779(2) 1 calc PR A 1
H12A H 0.4926 0.6912 0.2908 0.061 Uiso 0.779(2) 1 calc PR A 1
C22A C 0.3413(5) 0.6495(9) 0.2094(5) 0.042(2) Uani 0.779(2) 1 d PD A 1
H13A H 0.2906 0.5994 0.1716 0.063 Uiso 0.779(2) 1 calc PR A 1
H14A H 0.3793 0.6816 0.1785 0.063 Uiso 0.779(2) 1 calc PR A 1
H15A H 0.3209 0.7309 0.2333 0.063 Uiso 0.779(2) 1 calc PR A 1
C23A C 0.4047(6) 0.4088(8) 0.2420(5) 0.0528(19) Uani 0.779(2) 1 d PD A 1
H16A H 0.3477 0.3622 0.2185 0.079 Uiso 0.779(2) 1 calc PR A 1
H17A H 0.4439 0.3496 0.2858 0.079 Uiso 0.779(2) 1 calc PR A 1
H18A H 0.4305 0.4235 0.1980 0.079 Uiso 0.779(2) 1 calc PR A 1
C30A C 0.3317(6) 0.0929(8) 0.4153(6) 0.0341(11) Uani 0.779(2) 1 d PD A 1
C31A C 0.3966(11) 0.0997(18) 0.5036(7) 0.0426(12) Uani 0.779(2) 1 d PD A 1
H19A H 0.3677 0.1401 0.5406 0.064 Uiso 0.779(2) 1 calc PR A 1
H20A H 0.4467 0.1588 0.5045 0.064 Uiso 0.779(2) 1 calc PR A 1
H21A H 0.4173 0.0045 0.5224 0.064 Uiso 0.779(2) 1 calc PR A 1
C32A C 0.2557(7) -0.0015(7) 0.4187(7) 0.050(2) Uani 0.779(2) 1 d PD A 1
H22A H 0.2107 -0.0055 0.3634 0.075 Uiso 0.779(2) 1 calc PR A 1
H23A H 0.2301 0.0373 0.4587 0.075 Uiso 0.779(2) 1 calc PR A 1
H24A H 0.2778 -0.0966 0.4360 0.075 Uiso 0.779(2) 1 calc PR A 1
C33A C 0.3761(6) 0.0306(8) 0.3565(7) 0.050(2) Uani 0.779(2) 1 d PD A 1
H25A H 0.3348 0.0314 0.2994 0.075 Uiso 0.779(2) 1 calc PR A 1
H26A H 0.3941 -0.0666 0.3731 0.075 Uiso 0.779(2) 1 calc PR A 1
H27A H 0.4279 0.0869 0.3593 0.075 Uiso 0.779(2) 1 calc PR A 1
C40A C 0.0805(5) 0.4699(9) 0.1672(5) 0.0422(17) Uani 0.779(2) 1 d PD A 1
C41A C 0.1157(5) 0.4095(12) 0.1008(5) 0.056(2) Uani 0.779(2) 1 d PD A 1
H28A H 0.1107 0.3066 0.1000 0.084 Uiso 0.779(2) 1 calc PR A 1
H29A H 0.1775 0.4361 0.1139 0.084 Uiso 0.779(2) 1 calc PR A 1
H30A H 0.0815 0.4472 0.0461 0.084 Uiso 0.779(2) 1 calc PR A 1
C42A C 0.0598(7) 0.6252(10) 0.1492(8) 0.058(3) Uani 0.779(2) 1 d PD A 1
H31A H 0.0420 0.6415 0.0890 0.087 Uiso 0.779(2) 1 calc PR A 1
H32A H 0.1122 0.6813 0.1774 0.087 Uiso 0.779(2) 1 calc PR A 1
H33A H 0.0120 0.6527 0.1695 0.087 Uiso 0.779(2) 1 calc PR A 1
C43A C -0.0037(5) 0.3931(13) 0.1637(5) 0.062(3) Uani 0.779(2) 1 d PD A 1
H34A H -0.0007 0.2953 0.1464 0.093 Uiso 0.779(2) 1 calc PR A 1
H35A H -0.0541 0.4400 0.1235 0.093 Uiso 0.779(2) 1 calc PR A 1
H36A H -0.0102 0.3946 0.2188 0.093 Uiso 0.779(2) 1 calc PR A 1
Te1B Te 0.3608(13) 0.4103(19) 0.4364(12) 0.02181(18) Uani 0.22 1 d PD A 2
Sb1B Sb 0.2151(10) 0.6049(13) 0.3099(9) 0.0290(3) Uani 0.22 1 d PD A 2
Sb2B Sb 0.24747(8) 0.28120(14) 0.24979(8) 0.02900(11) Uani 0.22 1 d PD A 2
Cl1B Cl 0.1338(13) 0.094(2) 0.2276(12) 0.0481(7) Uani 0.22 1 d PD A 2
N1B N 0.3299(10) 0.4916(16) 0.3170(10) 0.0227(12) Uani 0.22 1 d PD A 2
N2B N 0.2506(12) 0.515(2) 0.4243(11) 0.0256(11) Uani 0.22 1 d PD A 2
N3B N 0.3095(18) 0.2351(17) 0.3751(12) 0.0241(15) Uani 0.22 1 d PD A 2
N4B N 0.1562(15) 0.4411(19) 0.2405(17) 0.0353(16) Uani 0.22 1 d PD A 2
C10B C 0.3980(16) 0.546(3) 0.2811(18) 0.0247(14) Uani 0.22 1 d PD A 2
C11B C 0.464(2) 0.646(3) 0.334(2) 0.0461(16) Uani 0.22 1 d PD A 2
H1B H 0.4956 0.6004 0.3874 0.069 Uiso 0.221(2) 1 calc PR A 2
H2B H 0.4333 0.7296 0.3447 0.069 Uiso 0.221(2) 1 calc PR A 2
H3B H 0.5048 0.6733 0.3060 0.069 Uiso 0.221(2) 1 calc PR A 2
C12B C 0.348(3) 0.619(4) 0.1978(19) 0.066(3) Uani 0.22 1 d PD A 2
H4B H 0.2987 0.5593 0.1656 0.098 Uiso 0.221(2) 1 calc PR A 2
H5B H 0.3876 0.6345 0.1660 0.098 Uiso 0.221(2) 1 calc PR A 2
H6B H 0.3250 0.7098 0.2090 0.098 Uiso 0.221(2) 1 calc PR A 2
C13B C 0.4455(18) 0.420(3) 0.257(2) 0.058(2) Uani 0.22 1 d PD A 2
H7B H 0.4025 0.3475 0.2298 0.088 Uiso 0.221(2) 1 calc PR A 2
H8B H 0.4882 0.3803 0.3079 0.088 Uiso 0.221(2) 1 calc PR A 2
H9B H 0.4761 0.4518 0.2197 0.088 Uiso 0.221(2) 1 calc PR A 2
C20B C 0.1959(14) 0.487(2) 0.4800(14) 0.0309(14) Uani 0.22 1 d PD A 2
C21B C 0.1038(14) 0.538(3) 0.4496(18) 0.0407(18) Uani 0.22 1 d PD A 2
H10B H 0.0717 0.4898 0.3975 0.061 Uiso 0.221(2) 1 calc PR A 2
H11B H 0.1030 0.6398 0.4398 0.061 Uiso 0.221(2) 1 calc PR A 2
H12B H 0.0758 0.5179 0.4913 0.061 Uiso 0.221(2) 1 calc PR A 2
C22B C 0.257(2) 0.457(3) 0.5661(15) 0.042(2) Uani 0.22 1 d PD A 2
H13B H 0.2874 0.3674 0.5661 0.063 Uiso 0.221(2) 1 calc PR A 2
H14B H 0.2238 0.4511 0.6046 0.063 Uiso 0.221(2) 1 calc PR A 2
H15B H 0.3007 0.5328 0.5839 0.063 Uiso 0.221(2) 1 calc PR A 2
C23B C 0.1676(17) 0.324(2) 0.4612(14) 0.0528(19) Uani 0.22 1 d PD A 2
H16B H 0.1508 0.3058 0.4012 0.079 Uiso 0.221(2) 1 calc PR A 2
H17B H 0.1177 0.3031 0.4800 0.079 Uiso 0.221(2) 1 calc PR A 2
H18B H 0.2171 0.2628 0.4909 0.079 Uiso 0.221(2) 1 calc PR A 2
C30B C 0.325(2) 0.093(2) 0.4151(17) 0.0341(11) Uani 0.22 1 d PD A 2
C31B C 0.396(4) 0.100(6) 0.501(2) 0.0426(12) Uani 0.22 1 d PD A 2
H19B H 0.3781 0.1673 0.5358 0.064 Uiso 0.221(2) 1 calc PR A 2
H20B H 0.4515 0.1317 0.4946 0.064 Uiso 0.221(2) 1 calc PR A 2
H21B H 0.4041 0.0070 0.5266 0.064 Uiso 0.221(2) 1 calc PR A 2
C32B C 0.243(3) 0.039(3) 0.432(3) 0.050(2) Uani 0.22 1 d PD A 2
H22B H 0.1940 0.0344 0.3794 0.075 Uiso 0.221(2) 1 calc PR A 2
H23B H 0.2283 0.1037 0.4701 0.075 Uiso 0.221(2) 1 calc PR A 2
H24B H 0.2546 -0.0549 0.4569 0.075 Uiso 0.221(2) 1 calc PR A 2
C33B C 0.354(3) -0.008(3) 0.359(3) 0.050(2) Uani 0.22 1 d PD A 2
H25B H 0.3112 -0.0032 0.3020 0.075 Uiso 0.221(2) 1 calc PR A 2
H26B H 0.3557 -0.1042 0.3798 0.075 Uiso 0.221(2) 1 calc PR A 2
H27B H 0.4118 0.0191 0.3576 0.075 Uiso 0.221(2) 1 calc PR A 2
C40B C 0.0699(14) 0.449(3) 0.1698(15) 0.0422(17) Uani 0.22 1 d PD A 2
C41B C 0.081(2) 0.389(5) 0.0897(18) 0.056(2) Uani 0.22 1 d PD A 2
H28B H 0.0861 0.2862 0.0939 0.084 Uiso 0.221(2) 1 calc PR A 2
H29B H 0.1341 0.4283 0.0825 0.084 Uiso 0.221(2) 1 calc PR A 2
H30B H 0.0298 0.4143 0.0417 0.084 Uiso 0.221(2) 1 calc PR A 2
C42B C 0.042(3) 0.602(4) 0.156(3) 0.058(3) Uani 0.22 1 d PD A 2
H31B H 0.0232 0.6237 0.0966 0.087 Uiso 0.221(2) 1 calc PR A 2
H32B H 0.0919 0.6627 0.1859 0.087 Uiso 0.221(2) 1 calc PR A 2
H33B H -0.0065 0.6191 0.1773 0.087 Uiso 0.221(2) 1 calc PR A 2
C43B C 0.000(2) 0.363(5) 0.190(2) 0.062(3) Uani 0.22 1 d PD A 2
H34B H 0.0016 0.2655 0.1721 0.093 Uiso 0.221(2) 1 calc PR A 2
H35B H -0.0584 0.4032 0.1602 0.093 Uiso 0.221(2) 1 calc PR A 2
H36B H 0.0102 0.3659 0.2499 0.093 Uiso 0.221(2) 1 calc PR A 2

loop_
_atom_site_aniso_label
_atom_site_aniso_U_11
_atom_site_aniso_U_22
_atom_site_aniso_U_33
_atom_site_aniso_U_23
_atom_site_aniso_U_13
_atom_site_aniso_U_12
Cl2 0.0876(11) 0.0325(7) 0.0824(11) 0.0046(7) 0.0597(9) 0.0067(7)
Te1A 0.02267(19) 0.02198(16) 0.0216(3) 0.00082(15) 0.00837(19) -0.00219(12)
Sb1A 0.0327(3) 0.0279(6) 0.0276(7) 0.0024(4) 0.0114(4) 0.0072(4)
Sb2A 0.02515(18) 0.0349(2) 0.0284(2) -0.00691(14) 0.01090(14) -0.00501(14)
Cl1A 0.0542(16) 0.0574(9) 0.0365(17) -0.0172(10) 0.0202(9) -0.0096(9)
N1A 0.025(2) 0.021(3) 0.022(2) -0.0047(18) 0.0090(19) -0.0040(18)
N2A 0.025(2) 0.029(3) 0.023(3) 0.0052(19) 0.009(2) -0.001(2)
N3A 0.022(3) 0.0198(17) 0.031(2) -0.0020(16) 0.0093(19) -0.0026(15)
N4A 0.028(2) 0.046(3) 0.027(3) -0.003(2) 0.002(2) 0.0053(19)
C10A 0.025(3) 0.028(3) 0.025(3) -0.007(2) 0.013(2) -0.006(2)
C11A 0.072(4) 0.040(4) 0.043(4) -0.021(3) 0.043(3) -0.015(3)
C12A 0.108(8) 0.068(6) 0.038(4) 0.021(4) 0.048(5) 0.032(6)
C13A 0.052(4) 0.076(6) 0.056(5) -0.002(4) 0.030(4) -0.021(4)
C20A 0.036(3) 0.035(3) 0.027(3) 0.005(3) 0.017(3) -0.002(3)
C21A 0.035(3) 0.039(4) 0.051(4) 0.010(3) 0.019(3) -0.004(3)
C22A 0.046(4) 0.052(5) 0.032(4) 0.014(3) 0.018(3) 0.001(3)
C23A 0.079(5) 0.044(4) 0.046(4) -0.006(3) 0.035(4) 0.003(4)
C30A 0.040(3) 0.018(2) 0.043(3) 0.0016(18) 0.013(2) -0.0019(18)
C31A 0.043(3) 0.033(3) 0.047(3) 0.011(2) 0.008(2) 0.003(2)
C32A 0.058(5) 0.030(5) 0.060(5) 0.008(4) 0.016(3) -0.011(4)
C33A 0.055(6) 0.036(5) 0.058(4) -0.006(4) 0.016(4) 0.013(4)
C40A 0.032(3) 0.063(4) 0.026(2) -0.006(3) 0.000(2) 0.009(3)
C41A 0.055(6) 0.085(6) 0.024(3) -0.006(3) 0.006(4) 0.016(5)
C42A 0.050(6) 0.076(5) 0.037(4) 0.008(4) -0.001(4) 0.030(5)
C43A 0.035(3) 0.094(8) 0.046(6) 0.004(5) -0.002(4) 0.003(4)
Te1B 0.02267(19) 0.02198(16) 0.0216(3) 0.00082(15) 0.00837(19) -0.00219(12)
Sb1B 0.0327(3) 0.0279(6) 0.0276(7) 0.0024(4) 0.0114(4) 0.0072(4)
Sb2B 0.02515(18) 0.0349(2) 0.0284(2) -0.00691(14) 0.01090(14) -0.00501(14)
Cl1B 0.0542(16) 0.0574(9) 0.0365(17) -0.0172(10) 0.0202(9) -0.0096(9)
N1B 0.025(2) 0.021(3) 0.022(2) -0.0047(18) 0.0090(19) -0.0040(18)
N2B 0.025(2) 0.029(3) 0.023(3) 0.0052(19) 0.009(2) -0.001(2)
N3B 0.022(3) 0.0198(17) 0.031(2) -0.0020(16) 0.0093(19) -0.0026(15)
N4B 0.028(2) 0.046(3) 0.027(3) -0.003(2) 0.002(2) 0.0053(19)
C10B 0.025(3) 0.028(3) 0.025(3) -0.007(2) 0.013(2) -0.006(2)
C11B 0.072(4) 0.040(4) 0.043(4) -0.021(3) 0.043(3) -0.015(3)
C12B 0.108(8) 0.068(6) 0.038(4) 0.021(4) 0.048(5) 0.032(6)
C13B 0.052(4) 0.076(6) 0.056(5) -0.002(4) 0.030(4) -0.021(4)
C20B 0.036(3) 0.035(3) 0.027(3) 0.005(3) 0.017(3) -0.002(3)
C21B 0.035(3) 0.039(4) 0.051(4) 0.010(3) 0.019(3) -0.004(3)
C22B 0.046(4) 0.052(5) 0.032(4) 0.014(3) 0.018(3) 0.001(3)
C23B 0.079(5) 0.044(4) 0.046(4) -0.006(3) 0.035(4) 0.003(4)
C30B 0.040(3) 0.018(2) 0.043(3) 0.0016(18) 0.013(2) -0.0019(18)
C31B 0.043(3) 0.033(3) 0.047(3) 0.011(2) 0.008(2) 0.003(2)
C32B 0.058(5) 0.030(5) 0.060(5) 0.008(4) 0.016(3) -0.011(4)
C33B 0.055(6) 0.036(5) 0.058(4) -0.006(4) 0.016(4) 0.013(4)
C40B 0.032(3) 0.063(4) 0.026(2) -0.006(3) 0.000(2) 0.009(3)
C41B 0.055(6) 0.085(6) 0.024(3) -0.006(3) 0.006(4) 0.016(5)
C42B 0.050(6) 0.076(5) 0.037(4) 0.008(4) -0.001(4) 0.030(5)
C43B 0.035(3) 0.094(8) 0.046(6) 0.004(5) -0.002(4) 0.003(4)

loop_
_atom_type_symbol
_atom_type_description
_atom_type_scat_dispersion_real
_atom_type_scat_dispersion_imag
_atom_type_scat_source
C C 0.0033 0.0016 'International Tables Vol C Tables 4.2.6.8 and 6.1.1.4'
H H 0.0000 0.0000 'International Tables Vol C Tables 4.2.6.8 and 6.1.1.4'
N N 0.0061 0.0033 'International Tables Vol C Tables 4.2.6.8 and 6.1.1.4'
Cl Cl 0.1484 0.1585 'International Tables Vol C Tables 4.2.6.8 and 6.1.1.4'
Sb Sb -0.5866 1.5461 'International Tables Vol C Tables 4.2.6.8 and 6.1.1.4'
Te Te -0.5308 1.6751 'International Tables Vol C Tables 4.2.6.8 and 6.1.1.4'

loop_
_geom_angle_atom_site_label_1
_geom_angle_atom_site_label_2
_geom_angle_atom_site_label_3
_geom_angle
_geom_angle_site_symmetry_1
_geom_angle_site_symmetry_3
_geom_angle_publ_flag
N2A Te1A N3A 101.0(3) . . ?
N2A Te1A N1A 78.1(2) . . ?
N3A Te1A N1A 81.3(3) . . ?
N2A Te1A Sb1A 38.33(18) . . ?
N3A Te1A Sb1A 93.88(19) . . ?
N1A Te1A Sb1A 39.85(17) . . ?
N4A Sb1A N2A 96.4(2) . . ?
N4A Sb1A N1A 82.4(3) . . ?
N2A Sb1A N1A 77.05(19) . . ?
N4A Sb1A Te1A 91.87(19) . . ?
N2A Sb1A Te1A 36.74(19) . . ?
N1A Sb1A Te1A 40.42(19) . . ?
N4A Sb2A N3A 109.3(2) . . ?
N4A Sb2A N1A 72.78(19) . . ?
N3A Sb2A N1A 71.62(19) . . ?
N4A Sb2A Cl1A 94.8(2) . . ?
N3A Sb2A Cl1A 92.50(19) . . ?
N1A Sb2A Cl1A 154.33(13) . . ?
C10A N1A Sb1A 123.4(4) . . ?
C10A N1A Te1A 120.5(4) . . ?
Sb1A N1A Te1A 99.7(3) . . ?
C10A N1A Sb2A 117.5(3) . . ?
Sb1A N1A Sb2A 94.8(2) . . ?
Te1A N1A Sb2A 94.5(2) . . ?
C20A N2A Te1A 129.6(5) . . ?
C20A N2A Sb1A 125.3(5) . . ?
Te1A N2A Sb1A 104.9(3) . . ?
C30A N3A Te1A 121.6(4) . . ?
C30A N3A Sb2A 123.3(4) . . ?
Te1A N3A Sb2A 110.0(3) . . ?
C40A N4A Sb1A 122.6(5) . . ?
C40A N4A Sb2A 126.8(5) . . ?
Sb1A N4A Sb2A 109.2(3) . . ?
C11A C10A N1A 114.4(5) . . ?
C11A C10A C12A 114.9(6) . . ?
N1A C10A C12A 106.8(5) . . ?
C11A C10A C13A 110.7(6) . . ?
N1A C10A C13A 106.2(5) . . ?
C12A C10A C13A 103.0(7) . . ?
N2A C20A C21A 110.9(7) . . ?
N2A C20A C22A 107.1(6) . . ?
C21A C20A C22A 109.0(7) . . ?
N2A C20A C23A 109.3(6) . . ?
C21A C20A C23A 110.9(7) . . ?
C22A C20A C23A 109.6(7) . . ?
N3A C30A C31A 111.0(7) . . ?
N3A C30A C33A 109.1(6) . . ?
C31A C30A C33A 110.1(7) . . ?
N3A C30A C32A 109.4(6) . . ?
C31A C30A C32A 106.5(7) . . ?
C33A C30A C32A 110.6(6) . . ?
N4A C40A C42A 109.7(6) . . ?
N4A C40A C43A 109.7(6) . . ?
C42A C40A C43A 108.8(6) . . ?
N4A C40A C41A 110.1(6) . . ?
C42A C40A C41A 108.9(7) . . ?
C43A C40A C41A 109.6(7) . . ?
N2B Te1B N3B 99.1(12) . . ?
N2B Te1B N1B 78.3(6) . . ?
N3B Te1B N1B 82.7(9) . . ?
N2B Te1B Sb1B 37.7(5) . . ?
N3B Te1B Sb1B 92.5(6) . . ?
N1B Te1B Sb1B 40.6(5) . . ?
N4B Sb1B N2B 99.6(11) . . ?
N4B Sb1B N1B 82.7(8) . . ?
N2B Sb1B N1B 76.5(6) . . ?
N4B Sb1B Te1B 92.8(6) . . ?
N2B Sb1B Te1B 36.8(6) . . ?
N1B Sb1B Te1B 39.8(5) . . ?
N3B Sb2B N4B 108.6(11) . . ?
N3B Sb2B N1B 72.1(6) . . ?
N4B Sb2B N1B 72.8(6) . . ?
N3B Sb2B Cl1B 94.9(8) . . ?
N4B Sb2B Cl1B 92.4(8) . . ?
N1B Sb2B Cl1B 155.1(5) . . ?
C10B N1B Te1B 123.4(15) . . ?
C10B N1B Sb1B 123.1(14) . . ?
Te1B N1B Sb1B 99.6(8) . . ?
C10B N1B Sb2B 116.2(12) . . ?
Te1B N1B Sb2B 94.1(7) . . ?
Sb1B N1B Sb2B 93.3(6) . . ?
C20B N2B Te1B 122.5(15) . . ?
C20B N2B Sb1B 129.4(14) . . ?
Te1B N2B Sb1B 105.6(9) . . ?
C30B N3B Te1B 122.4(14) . . ?
C30B N3B Sb2B 127.5(14) . . ?
Te1B N3B Sb2B 109.7(8) . . ?
C40B N4B Sb1B 124.5(13) . . ?
C40B N4B Sb2B 122.6(14) . . ?
Sb1B N4B Sb2B 109.7(8) . . ?
C11B C10B N1B 116(2) . . ?
C11B C10B C13B 109.8(19) . . ?
N1B C10B C13B 109.4(17) . . ?
C11B C10B C12B 109(2) . . ?
N1B C10B C12B 107(2) . . ?
C13B C10B C12B 105(2) . . ?
C21B C20B C22B 132(2) . . ?
C21B C20B N2B 116.8(17) . . ?
C22B C20B N2B 108.1(18) . . ?
C21B C20B C23B 93.3(16) . . ?
C22B C20B C23B 93.5(17) . . ?
N2B C20B C23B 102.9(16) . . ?
N3B C30B C31B 111(2) . . ?
N3B C30B C33B 108.7(18) . . ?
C31B C30B C33B 110(2) . . ?
N3B C30B C32B 110.9(19) . . ?
C31B C30B C32B 105(2) . . ?
C33B C30B C32B 111.4(19) . . ?
N4B C40B C42B 108(2) . . ?
N4B C40B C43B 111(2) . . ?
C42B C40B C43B 110(2) . . ?
N4B C40B C41B 109.8(18) . . ?
C42B C40B C41B 109(2) . . ?
C43B C40B C41B 108.3(19) . . ?

loop_
_geom_bond_atom_site_label_1
_geom_bond_atom_site_label_2
_geom_bond_distance
_geom_bond_site_symmetry_2
_geom_bond_publ_flag
Te1A N2A 1.974(7) . ?
Te1A N3A 1.991(5) . ?
Te1A N1A 2.098(7) . ?
Te1A Sb1A 3.189(4) . ?
Sb1A N4A 2.014(6) . ?
Sb1A N2A 2.046(6) . ?
Sb1A N1A 2.073(6) . ?
Sb2A N4A 2.072(8) . ?
Sb2A N3A 2.087(6) . ?
Sb2A N1A 2.440(4) . ?
Sb2A Cl1A 2.547(4) . ?
N1A C10A 1.521(7) . ?
N2A C20A 1.503(9) . ?
N3A C30A 1.505(7) . ?
N4A C40A 1.501(7) . ?
C10A C11A 1.458(8) . ?
C10A C12A 1.544(10) . ?
C10A C13A 1.552(9) . ?
C20A C21A 1.506(10) . ?
C20A C22A 1.518(10) . ?
C20A C23A 1.530(11) . ?
C30A C31A 1.522(8) . ?
C30A C33A 1.532(9) . ?
C30A C32A 1.537(8) . ?
C40A C42A 1.520(9) . ?
C40A C43A 1.526(10) . ?
C40A C41A 1.537(8) . ?
Te1B N2B 1.987(19) . ?
Te1B N3B 1.993(15) . ?
Te1B N1B 2.076(19) . ?
Te1B Sb1B 3.199(13) . ?
Sb1B N4B 1.993(14) . ?
Sb1B N2B 2.030(17) . ?
Sb1B N1B 2.113(17) . ?
Sb2B N3B 2.081(16) . ?
Sb2B N4B 2.085(17) . ?
Sb2B N1B 2.462(13) . ?
Sb2B Cl1B 2.493(13) . ?
N1B C10B 1.514(19) . ?
N2B C20B 1.518(19) . ?
N3B C30B 1.496(15) . ?
N4B C40B 1.511(15) . ?
C10B C11B 1.49(2) . ?
C10B C13B 1.54(2) . ?
C10B C12B 1.55(2) . ?
C20B C21B 1.484(19) . ?
C20B C22B 1.50(2) . ?
C20B C23B 1.62(2) . ?
C30B C31B 1.526(16) . ?
C30B C33B 1.531(17) . ?
C30B C32B 1.536(17) . ?
C40B C42B 1.517(17) . ?
C40B C43B 1.525(19) . ?
C40B C41B 1.544(17) . ?

loop_
_geom_torsion_atom_site_label_1
_geom_torsion_atom_site_label_2
_geom_torsion_atom_site_label_3
_geom_torsion_atom_site_label_4
_geom_torsion
_geom_torsion_site_symmetry_1
_geom_torsion_site_symmetry_2
_geom_torsion_site_symmetry_3
_geom_torsion_site_symmetry_4
_geom_torsion_publ_flag
N2A Te1A Sb1A N4A 98.2(4) . . . . ?
N3A Te1A Sb1A N4A -4.6(4) . . . . ?
N1A Te1A Sb1A N4A -76.0(4) . . . . ?
N3A Te1A Sb1A N2A -102.8(4) . . . . ?
N1A Te1A Sb1A N2A -174.2(4) . . . . ?
N2A Te1A Sb1A N1A 174.2(4) . . . . ?
N3A Te1A Sb1A N1A 71.4(4) . . . . ?
N4A Sb1A N1A C10A -121.2(4) . . . . ?
N2A Sb1A N1A C10A 140.4(4) . . . . ?
Te1A Sb1A N1A C10A 136.9(5) . . . . ?
N4A Sb1A N1A Te1A 101.9(3) . . . . ?
N2A Sb1A N1A Te1A 3.5(2) . . . . ?
N4A Sb1A N1A Sb2A 6.5(2) . . . . ?
N2A Sb1A N1A Sb2A -91.9(2) . . . . ?
Te1A Sb1A N1A Sb2A -95.4(2) . . . . ?
N2A Te1A N1A C10A -142.2(4) . . . . ?
N3A Te1A N1A C10A 114.5(4) . . . . ?
Sb1A Te1A N1A C10A -138.6(5) . . . . ?
N2A Te1A N1A Sb1A -3.6(2) . . . . ?
N3A Te1A N1A Sb1A -106.9(3) . . . . ?
N2A Te1A N1A Sb2A 92.0(2) . . . . ?
N3A Te1A N1A Sb2A -11.3(3) . . . . ?
Sb1A Te1A N1A Sb2A 95.6(2) . . . . ?
N4A Sb2A N1A C10A 125.3(5) . . . . ?
N3A Sb2A N1A C10A -116.8(4) . . . . ?
Cl1A Sb2A N1A C10A -171.0(4) . . . . ?
N4A Sb2A N1A Sb1A -6.6(3) . . . . ?
N3A Sb2A N1A Sb1A 111.4(3) . . . . ?
Cl1A Sb2A N1A Sb1A 57.2(5) . . . . ?
N4A Sb2A N1A Te1A -106.7(3) . . . . ?
N3A Sb2A N1A Te1A 11.2(3) . . . . ?
Cl1A Sb2A N1A Te1A -43.0(6) . . . . ?
N3A Te1A N2A C20A -93.3(7) . . . . ?
N1A Te1A N2A C20A -171.9(6) . . . . ?
Sb1A Te1A N2A C20A -175.7(7) . . . . ?
N3A Te1A N2A Sb1A 82.3(4) . . . . ?
N1A Te1A N2A Sb1A 3.8(3) . . . . ?
N4A Sb1A N2A C20A 91.4(6) . . . . ?
N1A Sb1A N2A C20A 172.1(6) . . . . ?
Te1A Sb1A N2A C20A 175.9(7) . . . . ?
N4A Sb1A N2A Te1A -84.5(4) . . . . ?
N1A Sb1A N2A Te1A -3.8(3) . . . . ?
N2A Te1A N3A C30A 142.6(6) . . . . ?
N1A Te1A N3A C30A -141.4(6) . . . . ?
Sb1A Te1A N3A C30A -179.4(5) . . . . ?
N2A Te1A N3A Sb2A -61.9(4) . . . . ?
N1A Te1A N3A Sb2A 14.0(3) . . . . ?
Sb1A Te1A N3A Sb2A -23.9(3) . . . . ?
N4A Sb2A N3A C30A -154.1(5) . . . . ?
N1A Sb2A N3A C30A 142.4(6) . . . . ?
Cl1A Sb2A N3A C30A -58.1(6) . . . . ?
N4A Sb2A N3A Te1A 50.9(4) . . . . ?
N1A Sb2A N3A Te1A -12.5(3) . . . . ?
Cl1A Sb2A N3A Te1A 146.9(3) . . . . ?
N2A Sb1A N4A C40A -124.9(6) . . . . ?
N1A Sb1A N4A C40A 159.1(6) . . . . ?
Te1A Sb1A N4A C40A -161.5(6) . . . . ?
N2A Sb1A N4A Sb2A 67.9(4) . . . . ?
N1A Sb1A N4A Sb2A -8.1(3) . . . . ?
Te1A Sb1A N4A Sb2A 31.3(3) . . . . ?
N3A Sb2A N4A C40A 137.9(6) . . . . ?
N1A Sb2A N4A C40A -159.4(6) . . . . ?
Cl1A Sb2A N4A C40A 43.5(6) . . . . ?
N3A Sb2A N4A Sb1A -55.6(4) . . . . ?
N1A Sb2A N4A Sb1A 7.1(3) . . . . ?
Cl1A Sb2A N4A Sb1A -149.9(3) . . . . ?
Sb1A N1A C10A C11A -38.6(7) . . . . ?
Te1A N1A C10A C11A 90.0(6) . . . . ?
Sb2A N1A C10A C11A -155.7(5) . . . . ?
Sb1A N1A C10A C12A -166.8(5) . . . . ?
Te1A N1A C10A C12A -38.2(7) . . . . ?
Sb2A N1A C10A C12A 76.0(6) . . . . ?
Sb1A N1A C10A C13A 83.8(6) . . . . ?
Te1A N1A C10A C13A -147.6(5) . . . . ?
Sb2A N1A C10A C13A -33.4(6) . . . . ?
Te1A N2A C20A C21A -64.2(9) . . . . ?
Sb1A N2A C20A C21A 121.0(6) . . . . ?
Te1A N2A C20A C22A 177.0(5) . . . . ?
Sb1A N2A C20A C22A 2.2(9) . . . . ?
Te1A N2A C20A C23A 58.4(9) . . . . ?
Sb1A N2A C20A C23A -116.5(6) . . . . ?
Te1A N3A C30A C31A 22.0(10) . . . . ?
Sb2A N3A C30A C31A -130.2(8) . . . . ?
Te1A N3A C30A C33A -99.6(7) . . . . ?
Sb2A N3A C30A C33A 108.2(7) . . . . ?
Te1A N3A C30A C32A 139.2(6) . . . . ?
Sb2A N3A C30A C32A -12.9(9) . . . . ?
Sb1A N4A C40A C42A -13.0(9) . . . . ?
Sb2A N4A C40A C42A 151.9(6) . . . . ?
Sb1A N4A C40A C43A -132.5(7) . . . . ?
Sb2A N4A C40A C43A 32.3(9) . . . . ?
Sb1A N4A C40A C41A 106.8(7) . . . . ?
Sb2A N4A C40A C41A -88.4(8) . . . . ?
N2B Te1B Sb1B N4B -102.4(16) . . . . ?
N3B Te1B Sb1B N4B -0.7(17) . . . . ?
N1B Te1B Sb1B N4B 75.1(13) . . . . ?
N3B Te1B Sb1B N2B 101.7(16) . . . . ?
N1B Te1B Sb1B N2B 177.6(14) . . . . ?
N2B Te1B Sb1B N1B -177.6(14) . . . . ?
N3B Te1B Sb1B N1B -75.8(13) . . . . ?
N2B Te1B N1B C10B 142.3(17) . . . . ?
N3B Te1B N1B C10B -116.8(18) . . . . ?
Sb1B Te1B N1B C10B 140.7(18) . . . . ?
N2B Te1B N1B Sb1B 1.5(9) . . . . ?
N3B Te1B N1B Sb1B 102.5(11) . . . . ?
N2B Te1B N1B Sb2B -92.5(8) . . . . ?
N3B Te1B N1B Sb2B 8.4(11) . . . . ?
Sb1B Te1B N1B Sb2B -94.0(7) . . . . ?
N4B Sb1B N1B C10B 115.8(18) . . . . ?
N2B Sb1B N1B C10B -142.4(16) . . . . ?
Te1B Sb1B N1B C10B -141.0(18) . . . . ?
N4B Sb1B N1B Te1B -103.3(12) . . . . ?
N2B Sb1B N1B Te1B -1.5(9) . . . . ?
N4B Sb1B N1B Sb2B -8.6(11) . . . . ?
N2B Sb1B N1B Sb2B 93.2(8) . . . . ?
Te1B Sb1B N1B Sb2B 94.7(8) . . . . ?
N3B Sb2B N1B C10B 122.2(17) . . . . ?
N4B Sb2B N1B C10B -121.1(18) . . . . ?
Cl1B Sb2B N1B C10B -176.8(19) . . . . ?
N3B Sb2B N1B Te1B -8.4(11) . . . . ?
N4B Sb2B N1B Te1B 108.4(13) . . . . ?
Cl1B Sb2B N1B Te1B 53(2) . . . . ?
N3B Sb2B N1B Sb1B -108.2(11) . . . . ?
N4B Sb2B N1B Sb1B 8.5(12) . . . . ?
Cl1B Sb2B N1B Sb1B -47.2(19) . . . . ?
N3B Te1B N2B C20B 81.2(19) . . . . ?
N1B Te1B N2B C20B 161.8(18) . . . . ?
Sb1B Te1B N2B C20B 163(2) . . . . ?
N3B Te1B N2B Sb1B -82.2(13) . . . . ?
N1B Te1B N2B Sb1B -1.6(9) . . . . ?
N4B Sb1B N2B C20B -80(2) . . . . ?
N1B Sb1B N2B C20B -160(2) . . . . ?
Te1B Sb1B N2B C20B -162(3) . . . . ?
N4B Sb1B N2B Te1B 81.6(13) . . . . ?
N1B Sb1B N2B Te1B 1.6(9) . . . . ?
N2B Te1B N3B C30B -121(2) . . . . ?
N1B Te1B N3B C30B 163(2) . . . . ?
Sb1B Te1B N3B C30B -158(2) . . . . ?
N2B Te1B N3B Sb2B 66.3(17) . . . . ?
N1B Te1B N3B Sb2B -10.6(14) . . . . ?
Sb1B Te1B N3B Sb2B 28.9(15) . . . . ?
N4B Sb2B N3B C30B 133(2) . . . . ?
N1B Sb2B N3B C30B -163(3) . . . . ?
Cl1B Sb2B N3B C30B 38(3) . . . . ?
N4B Sb2B N3B Te1B -54.8(18) . . . . ?
N1B Sb2B N3B Te1B 9.3(13) . . . . ?
Cl1B Sb2B N3B Te1B -149.0(15) . . . . ?
N2B Sb1B N4B C40B 136(2) . . . . ?
N1B Sb1B N4B C40B -149(3) . . . . ?
Te1B Sb1B N4B C40B 172(2) . . . . ?
N2B Sb1B N4B Sb2B -64.2(18) . . . . ?
N1B Sb1B N4B Sb2B 10.8(15) . . . . ?
Te1B Sb1B N4B Sb2B -27.8(17) . . . . ?
N3B Sb2B N4B C40B -145(2) . . . . ?
N1B Sb2B N4B C40B 151(3) . . . . ?
Cl1B Sb2B N4B C40B -50(2) . . . . ?
N3B Sb2B N4B Sb1B 54.0(19) . . . . ?
N1B Sb2B N4B Sb1B -9.6(13) . . . . ?
Cl1B Sb2B N4B Sb1B 150.0(16) . . . . ?
Te1B N1B C10B C11B -49(3) . . . . ?
Sb1B N1B C10B C11B 83(2) . . . . ?
Sb2B N1B C10B C11B -164(2) . . . . ?
Te1B N1B C10B C13B 76(2) . . . . ?
Sb1B N1B C10B C13B -152.4(17) . . . . ?
Sb2B N1B C10B C13B -39(2) . . . . ?
Te1B N1B C10B C12B -170.7(19) . . . . ?
Sb1B N1B C10B C12B -39(2) . . . . ?
Sb2B N1B C10B C12B 75(2) . . . . ?
Te1B N2B C20B C21B -161.8(18) . . . . ?
Sb1B N2B C20B C21B -3(3) . . . . ?
Te1B N2B C20B C22B 37(2) . . . . ?
Sb1B N2B C20B C22B -164.2(18) . . . . ?
Te1B N2B C20B C23B -61(2) . . . . ?
Sb1B N2B C20B C23B 98(2) . . . . ?
Te1B N3B C30B C31B -9(3) . . . . ?
Sb2B N3B C30B C31B 162(3) . . . . ?
Te1B N3B C30B C33B -131(3) . . . . ?
Sb2B N3B C30B C33B 41(3) . . . . ?
Te1B N3B C30B C32B 107(3) . . . . ?
Sb2B N3B C30B C32B -82(3) . . . . ?
Sb1B N4B C40B C42B 6(3) . . . . ?
Sb2B N4B C40B C42B -152(3) . . . . ?
Sb1B N4B C40B C43B -115(3) . . . . ?
Sb2B N4B C40B C43B 87(3) . . . . ?
Sb1B N4B C40B C41B 125(3) . . . . ?
Sb2B N4B C40B C41B -32(3) . . . . ?
